data_9014112
loop_
_publ_author_name
'Mahe, R.'

_publ_section_title
;
 Etude structurale du metaniobate de plombe rhomboedrique
 II. - Positions des atomes
;
_journal_name_full 'Bulletin de la Societe Chimique de France'
_journal_page_first 1879
_journal_page_last 1884
_journal_volume 1967
_journal_year 1967
_chemical_compound_source Synthetic
_chemical_formula_sum 'Nb2 O6 Pb'
_chemical_name_mineral Changbaiite
_space_group_IT_number 160
_symmetry_space_group_name_Hall 'R 3 -2"'
_symmetry_space_group_name_H-M 'R 3 m :H'
_cell_angle_alpha 90
_cell_angle_beta 90
_cell_angle_gamma 120
_cell_length_a 10.501
_cell_length_b 10.501
_cell_length_c 11.555
_cell_formula_units_Z 9
_cell_volume 1103.473
_database_code_amcsd 0018892
_exptl_crystal_density_diffrn 6.623
_cod_original_cell_volume 1103.474
_cod_original_sg_symbol_H-M 'R 3 m'
_cod_original_formula_sum 'Pb Nb2 O6'
_cod_database_code 9014112

loop_
_space_group_symop_operation_xyz
x,y,z
2/3+x,1/3+y,1/3+z
1/3+x,2/3+y,2/3+z
x,x-y,z
2/3+x,1/3+x-y,1/3+z
1/3+x,2/3+x-y,2/3+z
-y,-x,z
2/3-y,1/3-x,1/3+z
1/3-y,2/3-x,2/3+z
-x+y,y,z
2/3-x+y,1/3+y,1/3+z
1/3-x+y,2/3+y,2/3+z
-y,x-y,z
2/3-y,1/3+x-y,1/3+z
1/3-y,2/3+x-y,2/3+z
-x+y,-x,z
2/3-x+y,1/3-x,1/3+z
1/3-x+y,2/3-x,2/3+z

loop_
_atom_site_label
_atom_site_fract_x
_atom_site_fract_y
_atom_site_fract_z
_atom_site_U_iso_or_equiv
Pb1 0.00000 0.00000 0.00000 0.00595
Pb2 0.00000 0.00000 0.35710 0.00595
Pb3 0.00000 0.00000 0.66890 0.00595
Nb 0.34530 0.34780 0.16290 0.00887
O1 0.37100 0.31400 0.01600 0.02533
O2 0.57200 0.42800 0.16500 0.03800
O3 0.83400 0.16600 0.20000 0.03800
O4 0.42500 0.57500 0.19300 0.03800
O5 0.11400 0.88600 0.12900 0.03800

loop_
_cod_related_entry_id
_cod_related_entry_database
_cod_related_entry_code
1 AMCSD 0018892
